data_7251896
loop_
_publ_author_name
'Cai, Meng-Tan'
'Singh, Akshay Pratap'
'Xu, Zi-Han'
'Shao, Dong'
'Zhang, Si-Chen'
'Yang, Jiong'
'Zhao, Bing-Shan'
'Singh, Saurabh Kumar'

_publ_section_title
;
 A pentagonal bipyramidal cobalt(ii) single-ion magnet tape
;
_journal_issue 18
_journal_name_full CrystEngComm
_journal_page_first 2905
_journal_page_last 2910
_journal_paper_doi 10.1039/D6CE00257A
_journal_volume 28
_journal_year 2026
_chemical_formula_moiety 'C21 H15 Co N5 O6'
_chemical_formula_sum 'C21 H15 Co N5 O6'
_chemical_formula_weight 492.31
_space_group_crystal_system monoclinic
_space_group_IT_number 15
_space_group_name_Hall '-C 2yc'
_space_group_name_H-M_alt 'C 1 2/c 1'
_atom_sites_solution_hydrogens geom
_atom_sites_solution_primary iterative
_audit_creation_date 2025-11-20
_audit_creation_method
;
Olex2 1.5-alpha
(compiled 2024.02.16 svn.r378c4104 for OlexSys, GUI svn.r6928)
;
_audit_update_record
;
2026-02-08 deposited with the CCDC.	2026-04-16 downloaded from the CCDC.
;
_cell_angle_alpha 90
_cell_angle_beta 109.880(6)
_cell_angle_gamma 90
_cell_formula_units_Z 4
_cell_length_a 11.680(2)
_cell_length_b 14.068(3)
_cell_length_c 13.278(2)
_cell_measurement_reflns_used 8178
_cell_measurement_temperature 400.00
_cell_measurement_theta_max 25.98
_cell_measurement_theta_min 2.35
_cell_volume 2051.7(6)
_computing_molecular_graphics 'Olex2 1.5-alpha (Dolomanov et al., 2009)'
_computing_publication_material 'Olex2 1.5-alpha (Dolomanov et al., 2009)'
_computing_structure_refinement 'SHELXL 2014/7 (Sheldrick, 2015)'
_computing_structure_solution 'olex2.solve 1.5-alpha (Bourhis et al., 2015)'
_diffrn_ambient_temperature 400.00
_diffrn_measured_fraction_theta_full 0.995
_diffrn_measured_fraction_theta_max 0.994
_diffrn_measurement_device_type 'Bruker APEX-II CCD'
_diffrn_measurement_method '\f and \w scans'
_diffrn_radiation_type MoK\a
_diffrn_radiation_wavelength 0.71073
_diffrn_reflns_av_R_equivalents 0.0584
_diffrn_reflns_av_unetI/netI 0.0247
_diffrn_reflns_Laue_measured_fraction_full 0.995
_diffrn_reflns_Laue_measured_fraction_max 0.994
_diffrn_reflns_limit_h_max 14
_diffrn_reflns_limit_h_min -14
_diffrn_reflns_limit_k_max 17
_diffrn_reflns_limit_k_min -17
_diffrn_reflns_limit_l_max 16
_diffrn_reflns_limit_l_min -16
_diffrn_reflns_number 23896
_diffrn_reflns_point_group_measured_fraction_full 0.995
_diffrn_reflns_point_group_measured_fraction_max 0.994
_diffrn_reflns_theta_full 25.242
_diffrn_reflns_theta_max 26.398
_diffrn_reflns_theta_min 2.353
_diffrn_standards_number 0
_exptl_absorpt_coefficient_mu 0.888
_exptl_absorpt_correction_type none
_exptl_crystal_colour violet
_exptl_crystal_colour_primary violet
_exptl_crystal_density_diffrn 1.594
_exptl_crystal_description block
_exptl_crystal_F_000 1004
_exptl_crystal_size_max 0.25
_exptl_crystal_size_mid 0.14
_exptl_crystal_size_min 0.11
_refine_diff_density_max 0.347
_refine_diff_density_min -0.276
_refine_diff_density_rms 0.052
_refine_ls_extinction_method none
_refine_ls_goodness_of_fit_ref 1.045
_refine_ls_hydrogen_treatment constr
_refine_ls_matrix_type full
_refine_ls_number_parameters 152
_refine_ls_number_reflns 2095
_refine_ls_number_restraints 0
_refine_ls_restrained_S_all 1.045
_refine_ls_R_factor_all 0.0415
_refine_ls_R_factor_gt 0.0347
_refine_ls_shift/su_max 0.001
_refine_ls_shift/su_mean 0.000
_refine_ls_structure_factor_coef Fsqd
_refine_ls_weighting_details 'w=1/[\s^2^(Fo^2^)+(0.0516P)^2^+1.3601P] where P=(Fo^2^+2Fc^2^)/3'
_refine_ls_weighting_scheme calc
_refine_ls_wR_factor_gt 0.0928
_refine_ls_wR_factor_ref 0.0971
_reflns_Friedel_coverage 0.000
_reflns_number_gt 1787
_reflns_number_total 2095
_reflns_threshold_expression 'I > 2\s(I)'
_cod_data_source_file d6ce00257a2.cif
_cod_data_source_block a_a_CCDC1
_cod_depositor_comments 'Adding full bibliography for 7251895--7251896.cif.'
_cod_original_cell_volume 2051.6(7)
_cod_database_code 7251896
_shelx_shelxl_version_number 2014/7
_shelx_space_group_comment
;
The symmetry employed for this shelxl refinement is uniquely defined
by the following loop, which should always be used as a source of
symmetry information in preference to the above space-group names.
They are only intended as comments.
;
_shelx_estimated_absorpt_t_max 0.909
_shelx_estimated_absorpt_t_min 0.809
_olex2_refinement_description
;
1. Fixed Uiso
 At 1.2 times of:
  All C(H) groups
2.a Aromatic/amide H refined with riding coordinates:
 C6(H6), C8(H8), C12(H12), C7(H7), C2(H2), C9(H9), C5(H5), C11(H11)
;
_olex2_submission_special_instructions 'No special instructions were received'

loop_
_space_group_symop_operation_xyz
'x, y, z'
'-x, y, -z+1/2'
'x+1/2, y+1/2, z'
'-x+1/2, y+1/2, -z+1/2'
'-x, -y, -z'
'x, -y, z-1/2'
'-x+1/2, -y+1/2, -z'
'x+1/2, -y+1/2, z-1/2'

loop_
_atom_site_label
_atom_site_type_symbol
_atom_site_fract_x
_atom_site_fract_y
_atom_site_fract_z
_atom_site_U_iso_or_equiv
_atom_site_adp_type
_atom_site_occupancy
_atom_site_site_symmetry_order
_atom_site_calc_flag
_atom_site_refinement_flags_posn
_atom_site_refinement_flags_adp
_atom_site_refinement_flags_occupancy
_atom_site_disorder_assembly
_atom_site_disorder_group
Co1 Co 0.5000 0.62371(3) 0.7500 0.04177(16) Uani 1 2 d S T P . .
N2 N 0.17196(17) -0.11177(12) 0.38283(14) 0.0479(4) Uani 1 1 d . . . . .
N1 N 0.5000 0.47201(17) 0.7500 0.0463(6) Uani 1 2 d S T P . .
N3 N 0.62234(19) 0.70743(16) 0.63709(16) 0.0588(5) Uani 1 1 d . . . . .
O1 O 0.6051(2) 0.62099(14) 0.63364(17) 0.0774(6) Uani 1 1 d . . . . .
C1 C 0.34577(18) -0.03196(14) 0.56438(16) 0.0417(4) Uani 1 1 d . . . . .
C4 C 0.42807(18) 0.01854(14) 0.65980(15) 0.0409(4) Uani 1 1 d . . . . .
C6 C 0.42987(19) 0.11710(14) 0.65984(17) 0.0441(5) Uani 1 1 d . . . . .
H6 H 0.3837 0.1501 0.5989 0.053 Uiso 1 1 calc R U . . .
C8 C 0.2716(2) -0.10571(15) 0.57310(18) 0.0500(5) Uani 1 1 d . . . . .
H8 H 0.2792 -0.1306 0.6400 0.060 Uiso 1 1 calc R U . . .
C10 C 0.5000 0.2728(2) 0.7500 0.0431(6) Uani 1 2 d S T P . .
C12 C 0.5000 -0.0310(2) 0.7500 0.0434(6) Uani 1 2 d S T P . .
H12 H 0.5000 -0.0971 0.7500 0.052 Uiso 1 2 calc R U P . .
O3 O 0.6809(2) 0.74733(19) 0.5894(2) 0.1026(8) Uani 1 1 d . . . . .
C3 C 0.5000 0.1672(2) 0.7500 0.0432(6) Uani 1 2 d S T P . .
O2 O 0.5701(3) 0.74913(16) 0.6912(2) 0.0976(7) Uani 1 1 d . . . . .
C7 C 0.1860(2) -0.14223(15) 0.48186(17) 0.0498(5) Uani 1 1 d . . . . .
H7 H 0.1354 -0.1906 0.4896 0.060 Uiso 1 1 calc R U . . .
C2 C 0.3360(2) -0.00323(17) 0.46179(16) 0.0491(5) Uani 1 1 d . . . . .
H2 H 0.3865 0.0443 0.4518 0.059 Uiso 1 1 calc R U . . .
C9 C 0.2507(2) -0.04574(17) 0.37476(17) 0.0527(6) Uani 1 1 d . . . . .
H9 H 0.2478 -0.0274 0.3066 0.063 Uiso 1 1 calc R U . . .
C5 C 0.4877(2) 0.42150(16) 0.66145(18) 0.0529(6) Uani 1 1 d . . . . .
H5 H 0.4795 0.4544 0.5986 0.063 Uiso 1 1 calc R U . . .
C11 C 0.4867(2) 0.32431(16) 0.65820(18) 0.0543(6) Uani 1 1 d . . . . .
H11 H 0.4771 0.2929 0.5942 0.065 Uiso 1 1 calc R U . . .

loop_
_atom_site_aniso_label
_atom_site_aniso_U_11
_atom_site_aniso_U_22
_atom_site_aniso_U_33
_atom_site_aniso_U_23
_atom_site_aniso_U_13
_atom_site_aniso_U_12
Co1 0.0479(3) 0.0347(2) 0.0318(2) 0.000 -0.00058(16) 0.000
N2 0.0466(10) 0.0470(10) 0.0377(10) -0.0028(7) -0.0020(8) -0.0013(8)
N1 0.0571(15) 0.0359(12) 0.0365(13) 0.000 0.0036(11) 0.000
N3 0.0574(12) 0.0684(14) 0.0441(12) 0.0103(9) 0.0090(9) 0.0007(10)
O1 0.0916(15) 0.0678(13) 0.0638(13) 0.0051(9) 0.0147(11) -0.0062(10)
C1 0.0399(10) 0.0394(10) 0.0355(11) -0.0015(8) -0.0006(8) 0.0052(8)
C4 0.0414(10) 0.0388(10) 0.0333(10) -0.0010(8) 0.0006(8) 0.0007(8)
C6 0.0476(11) 0.0393(11) 0.0344(11) 0.0030(8) -0.0006(9) 0.0018(8)
C8 0.0571(13) 0.0433(11) 0.0365(11) 0.0054(8) -0.0012(9) -0.0034(9)
C10 0.0470(15) 0.0362(14) 0.0386(16) 0.000 0.0047(12) 0.000
C12 0.0458(15) 0.0350(14) 0.0379(16) 0.000 -0.0007(12) 0.000
O3 0.0927(16) 0.121(2) 0.1009(18) 0.0394(15) 0.0414(14) -0.0118(15)
C3 0.0482(16) 0.0364(14) 0.0379(16) 0.000 0.0055(12) 0.000
O2 0.124(2) 0.0749(15) 0.1036(19) -0.0006(12) 0.0521(16) 0.0131(14)
C7 0.0534(12) 0.0401(11) 0.0410(12) 0.0039(8) -0.0032(9) -0.0034(9)
C2 0.0445(11) 0.0554(13) 0.0399(12) -0.0006(9) 0.0047(9) -0.0061(10)
C9 0.0507(12) 0.0661(15) 0.0326(12) 0.0001(9) 0.0027(9) -0.0044(11)
C5 0.0769(16) 0.0401(11) 0.0358(12) 0.0027(9) 0.0115(10) -0.0019(11)
C11 0.0820(17) 0.0404(11) 0.0352(12) -0.0030(9) 0.0131(10) -0.0002(11)

loop_
_atom_type_symbol
_atom_type_description
_atom_type_scat_dispersion_real
_atom_type_scat_dispersion_imag
_atom_type_scat_source
C C 0.0033 0.0016 'International Tables Vol C Tables 4.2.6.8 and 6.1.1.4'
H H 0.0000 0.0000 'International Tables Vol C Tables 4.2.6.8 and 6.1.1.4'
Co Co 0.3494 0.9721 'International Tables Vol C Tables 4.2.6.8 and 6.1.1.4'
N N 0.0061 0.0033 'International Tables Vol C Tables 4.2.6.8 and 6.1.1.4'
O O 0.0106 0.0060 'International Tables Vol C Tables 4.2.6.8 and 6.1.1.4'

loop_
_geom_angle_atom_site_label_1
_geom_angle_atom_site_label_2
_geom_angle_atom_site_label_3
_geom_angle
_geom_angle_site_symmetry_1
_geom_angle_site_symmetry_3
_geom_angle_publ_flag
N2 Co1 N2 171.17(9) 7_556 8_556 ?
N2 Co1 O1 90.62(8) 8_556 2_656 ?
N2 Co1 O1 90.62(8) 7_556 . ?
N2 Co1 O1 89.23(8) 8_556 . ?
N2 Co1 O1 89.23(8) 7_556 2_656 ?
N2 Co1 O2 97.27(9) 8_556 2_656 ?
N2 Co1 O2 89.83(9) 8_556 . ?
N2 Co1 O2 89.83(9) 7_556 2_656 ?
N2 Co1 O2 97.27(9) 7_556 . ?
N1 Co1 N2 85.59(5) . 7_556 ?
N1 Co1 N2 85.59(5) . 8_556 ?
N1 Co1 O1 89.04(5) . . ?
N1 Co1 O1 89.04(5) . 2_656 ?
N1 Co1 O2 143.42(6) . . ?
N1 Co1 O2 143.42(6) . 2_656 ?
O1 Co1 O1 178.07(10) . 2_656 ?
O2 Co1 O1 127.34(8) . 2_656 ?
O2 Co1 O1 54.58(8) 2_656 2_656 ?
O2 Co1 O1 127.34(8) 2_656 . ?
O2 Co1 O1 54.58(8) . . ?
O2 Co1 O2 73.16(13) 2_656 . ?
C7 N2 Co1 122.75(16) . 7_556 ?
C9 N2 Co1 117.24(14) . 7_556 ?
C9 N2 C7 116.30(18) . . ?
C5 N1 Co1 122.04(13) . . ?
C5 N1 Co1 122.05(13) 2_656 . ?
C5 N1 C5 115.9(3) 2_656 . ?
O1 N3 O2 112.6(2) . . ?
O3 N3 O1 123.4(3) . . ?
O3 N3 O2 124.0(3) . . ?
N3 O1 Co1 94.42(16) . . ?
C8 C1 C4 122.01(19) . . ?
C8 C1 C2 117.15(18) . . ?
C2 C1 C4 120.76(19) . . ?
C6 C4 C1 118.94(17) . . ?
C6 C4 C12 119.68(18) . . ?
C12 C4 C1 121.35(19) . . ?
C4 C6 H6 119.6 . . ?
C4 C6 C3 120.74(19) . . ?
C3 C6 H6 119.6 . . ?
C1 C8 H8 120.2 . . ?
C7 C8 C1 119.6(2) . . ?
C7 C8 H8 120.2 . . ?
C11 C10 C3 121.64(13) 2_656 . ?
C11 C10 C3 121.63(13) . . ?
C11 C10 C11 116.7(3) 2_656 . ?
C4 C12 C4 120.0(3) . 2_656 ?
C4 C12 H12 120.0 2_656 . ?
C4 C12 H12 120.0 . . ?
C6 C3 C6 119.1(3) . 2_656 ?
C6 C3 C10 120.43(13) . . ?
C6 C3 C10 120.43(13) 2_656 . ?
N3 O2 Co1 98.20(17) . . ?
N2 C7 C8 123.6(2) . . ?
N2 C7 H7 118.2 . . ?
C8 C7 H7 118.2 . . ?
C1 C2 H2 120.3 . . ?
C9 C2 C1 119.4(2) . . ?
C9 C2 H2 120.3 . . ?
N2 C9 C2 123.7(2) . . ?
N2 C9 H9 118.2 . . ?
C2 C9 H9 118.2 . . ?
N1 C5 H5 118.1 . . ?
N1 C5 C11 123.7(2) . . ?
C11 C5 H5 118.1 . . ?
C10 C11 H11 120.0 . . ?
C5 C11 C10 120.0(2) . . ?
C5 C11 H11 120.0 . . ?

loop_
_geom_bond_atom_site_label_1
_geom_bond_atom_site_label_2
_geom_bond_distance
_geom_bond_site_symmetry_2
_geom_bond_publ_flag
Co1 N2 2.1826(17) 7_556 ?
Co1 N2 2.1826(17) 8_556 ?
Co1 N1 2.134(2) . ?
Co1 O1 2.277(2) 2_656 ?
Co1 O1 2.277(2) . ?
Co1 O2 2.197(3) . ?
Co1 O2 2.197(3) 2_656 ?
N2 Co1 2.1826(17) 7_556 ?
N2 C7 1.339(3) . ?
N2 C9 1.337(3) . ?
N1 C5 1.339(3) 2_656 ?
N1 C5 1.339(3) . ?
N3 O1 1.231(3) . ?
N3 O3 1.215(3) . ?
N3 O2 1.237(3) . ?
C1 C4 1.485(3) . ?
C1 C8 1.381(3) . ?
C1 C2 1.388(3) . ?
C4 C6 1.387(3) . ?
C4 C12 1.393(2) . ?
C6 H6 0.9300 . ?
C6 C3 1.390(2) . ?
C8 H8 0.9300 . ?
C8 C7 1.381(3) . ?
C10 C3 1.487(4) . ?
C10 C11 1.380(3) 2_656 ?
C10 C11 1.380(3) . ?
C12 C4 1.393(2) 2_656 ?
C12 H12 0.9300 . ?
C3 C6 1.390(2) 2_656 ?
C7 H7 0.9300 . ?
C2 H2 0.9300 . ?
C2 C9 1.379(3) . ?
C9 H9 0.9300 . ?
C5 H5 0.9300 . ?
C5 C11 1.368(3) . ?
C11 H11 0.9300 . ?

loop_
_geom_torsion_atom_site_label_1
_geom_torsion_atom_site_label_2
_geom_torsion_atom_site_label_3
_geom_torsion_atom_site_label_4
_geom_torsion
_geom_torsion_site_symmetry_1
_geom_torsion_site_symmetry_2
_geom_torsion_site_symmetry_3
_geom_torsion_site_symmetry_4
_geom_torsion_publ_flag
Co1 N2 C7 C8 -154.22(19) 7_556 . . . ?
Co1 N2 C9 C2 153.2(2) 7_556 . . . ?
Co1 N1 C5 C11 -179.68(19) . . . . ?
N1 C5 C11 C10 -0.6(4) . . . . ?
O1 N3 O2 Co1 5.0(2) . . . . ?
C1 C4 C6 C3 176.06(17) . . . . ?
C1 C4 C12 C4 -176.9(2) . . . 2_656 ?
C1 C8 C7 N2 1.8(4) . . . . ?
C1 C2 C9 N2 2.6(4) . . . . ?
C4 C1 C8 C7 171.9(2) . . . . ?
C4 C1 C2 C9 -174.0(2) . . . . ?
C4 C6 C3 C6 0.94(15) . . . 2_656 ?
C4 C6 C3 C10 -179.06(15) . . . . ?
C6 C4 C12 C4 0.92(15) . . . 2_656 ?
C8 C1 C4 C6 -132.8(2) . . . . ?
C8 C1 C4 C12 45.1(3) . . . . ?
C8 C1 C2 C9 2.8(3) . . . . ?
C12 C4 C6 C3 -1.9(3) . . . . ?
O3 N3 O1 Co1 177.6(2) . . . . ?
O3 N3 O2 Co1 -177.4(2) . . . . ?
C3 C10 C11 C5 -179.70(17) . . . . ?
O2 N3 O1 Co1 -4.7(2) . . . . ?
C7 N2 C9 C2 -5.7(3) . . . . ?
C2 C1 C4 C6 43.9(3) . . . . ?
C2 C1 C4 C12 -138.26(19) . . . . ?
C2 C1 C8 C7 -4.9(3) . . . . ?
C9 N2 C7 C8 3.4(3) . . . . ?
C5 N1 C5 C11 0.32(19) 2_656 . . . ?
C11 C10 C3 C6 -32.85(17) . . . . ?
C11 C10 C3 C6 -32.86(17) 2_656 . . 2_656 ?
C11 C10 C3 C6 147.15(17) 2_656 . . . ?
C11 C10 C3 C6 147.14(17) . . . 2_656 ?
C11 C10 C11 C5 0.30(17) 2_656 . . . ?
